data_4124355
loop_
_publ_author_name
'Baglia, Regina A.'
'Prokop-Prigge, Katharine A'
'Neu, Heather M.'
'Siegler, Maxime A.'
'Goldberg, David P.'

_publ_section_title
;
 Mn(V)(O) versus Cr(V)(O) Porphyrinoid Complexes: Structural
 Characterization and Implications for Basicity Controlling H-Atom
 Abstraction.
;
_journal_issue 34
_journal_name_full 'Journal of the American Chemical Society'
_journal_page_first 10874
_journal_page_last 10877
_journal_paper_doi 10.1021/jacs.5b05142
_journal_volume 137
_journal_year 2015
_chemical_formula_moiety 'C96 H104 Cr N7 O, 1.94(C2 H3 N)'
_chemical_formula_sum 'C99.88 H109.82 Cr N8.94 O'
_chemical_formula_weight 1503.50
_chemical_name_systematic
;
 ?
;
_space_group_crystal_system triclinic
_space_group_IT_number 2
_space_group_name_Hall '-P 1'
_space_group_name_H-M_alt 'P -1'
_symmetry_space_group_name_Hall '-P 1'
_symmetry_space_group_name_H-M 'P -1'
_atom_sites_solution_hydrogens geom
_atom_sites_solution_primary direct
_atom_sites_solution_secondary difmap
_audit_creation_method SHELXL-2013
_cell_angle_alpha 75.947(3)
_cell_angle_beta 75.899(3)
_cell_angle_gamma 78.856(3)
_cell_formula_units_Z 2
_cell_length_a 13.2521(4)
_cell_length_b 16.7844(5)
_cell_length_c 22.5120(8)
_cell_measurement_reflns_used 11855
_cell_measurement_temperature 110(2)
_cell_measurement_theta_max 73.73
_cell_measurement_theta_min 4.72
_cell_volume 4663.0(3)
_computing_cell_refinement
;
CrysAlisPro, Agilent Technologies,
Version 1.171.37.31 (release 14-01-2014 CrysAlis171 .NET)
(compiled Jan 14 2014,18:38:05)
;
_computing_data_collection
;
CrysAlisPro, Agilent Technologies,
Version 1.171.37.31 (release 14-01-2014 CrysAlis171 .NET)
(compiled Jan 14 2014,18:38:05)
;
_computing_data_reduction
;
CrysAlisPro, Agilent Technologies,
Version 1.171.37.31 (release 14-01-2014 CrysAlis171 .NET)
(compiled Jan 14 2014,18:38:05)
;
_computing_molecular_graphics 'SHELXTL v6.10 (Sheldrick, 2008)'
_computing_publication_material 'SHELXTL v6.10 (Sheldrick, 2008)'
_computing_structure_refinement 'SHELXL-2013 (Sheldrick, 2013)'
_computing_structure_solution 'SHELXS-2013 (Sheldrick, 2013)'
_diffrn_ambient_temperature 110(2)
_diffrn_measured_fraction_theta_full 0.977
_diffrn_measured_fraction_theta_max 0.987
_diffrn_measurement_device_type 'SuperNova, Dual, Cu at zero, Atlas'
_diffrn_measurement_method '\w scans'
_diffrn_radiation_monochromator mirror
_diffrn_radiation_source 'SuperNova (Cu) X-ray Source'
_diffrn_radiation_type CuK\a
_diffrn_radiation_wavelength 1.54178
_diffrn_reflns_av_R_equivalents 0.0413
_diffrn_reflns_av_unetI/netI 0.1042
_diffrn_reflns_laue_measured_fraction_full 0.977
_diffrn_reflns_laue_measured_fraction_max 0.987
_diffrn_reflns_limit_h_max 13
_diffrn_reflns_limit_h_min -15
_diffrn_reflns_limit_k_max 20
_diffrn_reflns_limit_k_min -20
_diffrn_reflns_limit_l_max 26
_diffrn_reflns_limit_l_min -26
_diffrn_reflns_number 49216
_diffrn_reflns_point_group_measured_fraction_full 0.977
_diffrn_reflns_point_group_measured_fraction_max 0.987
_diffrn_reflns_theta_full 67.679
_diffrn_reflns_theta_max 67.250
_diffrn_reflns_theta_min 3.076
_exptl_absorpt_coefficient_mu 1.381
_exptl_absorpt_correction_T_max 0.967
_exptl_absorpt_correction_T_min 0.803
_exptl_absorpt_correction_type analytical
_exptl_absorpt_process_details
;
CrysAlisPro, Agilent Technologies,
Version 1.171.37.31 (release 14-01-2014 CrysAlis171 .NET)
(compiled Jan 14 2014,18:38:05)
Analytical numeric absorption correction using a multifaceted crystal
            model based on expressions derived by R.C. Clark & J.S. Reid.
(Clark, R. C. & Reid, J. S. (1995). Acta Cryst. A51, 887-897)
Empirical absorption correction using spherical harmonics,
 implemented in SCALE3 ABSPACK scaling algorithm.
;
_exptl_crystal_colour brown
_exptl_crystal_density_diffrn 1.071
_exptl_crystal_description plate
_exptl_crystal_F_000 1607.5
_exptl_crystal_size_max 0.20
_exptl_crystal_size_mid 0.10
_exptl_crystal_size_min 0.03
_refine_diff_density_max 0.404
_refine_diff_density_min -0.422
_refine_diff_density_rms 0.043
_refine_ls_extinction_method none
_refine_ls_goodness_of_fit_ref 0.787
_refine_ls_hydrogen_treatment constr
_refine_ls_matrix_type full
_refine_ls_number_parameters 1206
_refine_ls_number_reflns 21055
_refine_ls_number_restraints 675
_refine_ls_restrained_S_all 0.784
_refine_ls_R_factor_all 0.0860
_refine_ls_R_factor_gt 0.0491
_refine_ls_shift/su_max 0.000
_refine_ls_shift/su_mean 0.000
_refine_ls_structure_factor_coef Fsqd
_refine_ls_weighting_details
;
 w=1/[\s^2^(Fo^2^)+(0.0533P)^2^]
 where P=(Fo^2^+2Fc^2^)/3
;
_refine_ls_weighting_scheme calc
_refine_ls_wR_factor_gt 0.1091
_refine_ls_wR_factor_ref 0.1174
_reflns_Friedel_coverage 0.000
_reflns_number_gt 11606
_reflns_number_total 21055
_reflns_threshold_expression 'I > 2\s(I)'
_cod_data_source_file ja5b05142_si_002.cif
_cod_data_source_block CrV(O)(TBP8Cz)
_cod_database_code 4124355
_shelx_space_group_comment
;
The symmetry employed for this shelxl refinement is uniquely defined
by the following loop, which should always be used as a source of
symmetry information in preference to the above space-group names.
They are only intended as comments.
;
_shelxl_version_number 2013-2

loop_
_space_group_symop_operation_xyz
'x, y, z'
'-x, -y, -z'

loop_
_atom_site_label
_atom_site_type_symbol
_atom_site_fract_x
_atom_site_fract_y
_atom_site_fract_z
_atom_site_U_iso_or_equiv
_atom_site_adp_type
_atom_site_occupancy
_atom_site_site_symmetry_order
_atom_site_calc_flag
_atom_site_refinement_flags_posn
_atom_site_refinement_flags_adp
_atom_site_refinement_flags_occupancy
_atom_site_disorder_assembly
_atom_site_disorder_group
Cr1 Cr 0.04807(4) 0.20612(3) 0.00573(2) 0.02463(14) Uani 0.9175(8) 1 d D . P A 1
N1 N 0.04731(17) 0.28660(14) 0.05324(10) 0.0261(5) Uani 0.9175(8) 1 d D . P A 1
N2 N 0.06756(17) 0.30360(14) -0.05725(10) 0.0256(5) Uani 0.9175(8) 1 d D . P A 1
N4 N -0.02721(17) 0.18037(13) -0.04740(10) 0.0229(5) Uani 0.9175(8) 1 d D . P A 1
N6 N -0.05218(17) 0.16065(14) 0.07679(10) 0.0237(5) Uani 0.9175(8) 1 d D . P A 1
O1 O 0.15394(16) 0.14671(13) 0.00187(10) 0.0311(5) Uani 0.9175(8) 1 d D . P A 1
Cr1' Cr -0.0462(4) 0.2581(3) 0.0089(2) 0.02463(14) Uani 0.0825(8) 1 d D . P A 2
N1' N 0.04731(17) 0.28660(14) 0.05324(10) 0.0261(5) Uani 0.0825(8) 1 d D . P A 2
N2' N 0.06756(17) 0.30360(14) -0.05725(10) 0.0256(5) Uani 0.0825(8) 1 d D . P A 2
N4' N -0.02721(17) 0.18037(13) -0.04740(10) 0.0229(5) Uani 0.0825(8) 1 d D . P A 2
N6' N -0.05218(17) 0.16065(14) 0.07679(10) 0.0237(5) Uani 0.0825(8) 1 d D . P A 2
O1' O -0.1525(12) 0.3126(12) 0.0104(10) 0.0311(5) Uani 0.0825(8) 1 d D . P A 2
C1 C 0.0342(2) 0.27492(18) 0.11624(14) 0.0280(7) Uani 1 1 d . . . . .
C2 C 0.0834(2) 0.33748(18) 0.12881(14) 0.0296(7) Uani 1 1 d . . . . .
C3 C 0.1222(2) 0.38698(18) 0.07087(14) 0.0306(7) Uani 1 1 d . . . . .
C4 C 0.0994(2) 0.35374(17) 0.02320(14) 0.0274(7) Uani 1 1 d . . . . .
C5 C 0.1117(2) 0.36430(17) -0.04371(15) 0.0309(7) Uani 1 1 d . . . . .
C6 C 0.1557(2) 0.41335(18) -0.10218(15) 0.0350(7) Uani 1 1 d . . . . .
C7 C 0.1362(2) 0.38252(18) -0.14953(14) 0.0322(7) Uani 1 1 d . . . . .
C8 C 0.0796(2) 0.31328(18) -0.12008(15) 0.0313(7) Uani 1 1 d . . . . .
C9 C -0.0107(2) 0.20596(17) -0.11181(13) 0.0245(6) Uani 1 1 d . . . . .
C10 C -0.0639(2) 0.15732(17) -0.13610(12) 0.0240(6) Uani 1 1 d . . . . .
C11 C -0.1123(2) 0.10263(17) -0.08561(12) 0.0243(6) Uani 1 1 d . . . . .
C12 C -0.0893(2) 0.11695(16) -0.02979(12) 0.0228(6) Uani 1 1 d . . . . .
C13 C -0.1082(2) 0.09872(16) 0.07765(13) 0.0237(6) Uani 1 1 d . . . . .
C14 C -0.1526(2) 0.06328(17) 0.14181(13) 0.0253(6) Uani 1 1 d . . . . .
C15 C -0.1217(2) 0.10404(18) 0.17932(13) 0.0272(7) Uani 1 1 d . . . . .
C16 C -0.0588(2) 0.16528(17) 0.13833(13) 0.0262(6) Uani 1 1 d . . . . .
N3 N 0.03969(17) 0.26775(15) -0.14681(11) 0.0294(6) Uani 1 1 d . . . . .
N5 N -0.12509(17) 0.07814(14) 0.02815(10) 0.0232(5) Uani 1 1 d . . . . .
N7 N -0.01494(18) 0.21644(15) 0.15790(11) 0.0303(6) Uani 1 1 d . . . . .
C17 C -0.0737(2) 0.17489(18) -0.20142(13) 0.0272(7) Uani 1 1 d . . . . .
C18 C 0.0112(2) 0.19054(19) -0.25150(13) 0.0337(7) Uani 1 1 d . . . . .
H18 H 0.0793 0.1863 -0.2434 0.040 Uiso 1 1 calc R U . . .
C19 C -0.0025(3) 0.2119(2) -0.31215(14) 0.0419(9) Uani 1 1 d . . . . .
H19 H 0.0568 0.2218 -0.3451 0.050 Uiso 1 1 calc R U . . .
C20 C -0.1011(3) 0.2195(2) -0.32693(14) 0.0417(8) Uani 1 1 d . . . . .
C21 C -0.1849(3) 0.2028(2) -0.27678(14) 0.0403(8) Uani 1 1 d . . . . .
H21 H -0.2530 0.2067 -0.2848 0.048 Uiso 1 1 calc R U . . .
C22 C -0.1713(2) 0.18092(19) -0.21629(13) 0.0329(7) Uani 1 1 d . . . . .
H22 H -0.2302 0.1695 -0.1834 0.039 Uiso 1 1 calc R U . . .
C23 C -0.1141(3) 0.2460(3) -0.39483(16) 0.0565(11) Uani 1 1 d . . . . .
C24 C -0.0788(3) 0.3314(3) -0.42277(16) 0.0727(13) Uani 1 1 d . . . . .
H24A H -0.1218 0.3718 -0.3985 0.109 Uiso 1 1 calc R U . . .
H24B H -0.0872 0.3489 -0.4663 0.109 Uiso 1 1 calc R U . . .
H24C H -0.0047 0.3282 -0.4213 0.109 Uiso 1 1 calc R U . . .
C25 C -0.0457(4) 0.1829(3) -0.43193(17) 0.0853(16) Uani 1 1 d . . . . .
H25A H 0.0283 0.1817 -0.4314 0.128 Uiso 1 1 calc R U . . .
H25B H -0.0555 0.1987 -0.4753 0.128 Uiso 1 1 calc R U . . .
H25C H -0.0662 0.1278 -0.4129 0.128 Uiso 1 1 calc R U . . .
C26 C -0.2279(3) 0.2525(3) -0.40033(17) 0.0703(13) Uani 1 1 d . . . . .
H26A H -0.2522 0.1984 -0.3827 0.105 Uiso 1 1 calc R U . . .
H26B H -0.2327 0.2695 -0.4445 0.105 Uiso 1 1 calc R U . . .
H26C H -0.2720 0.2938 -0.3773 0.105 Uiso 1 1 calc R U . . .
C27 C -0.1773(2) 0.04099(17) -0.08604(13) 0.0245(6) Uani 1 1 d . . . . .
C28 C -0.1486(2) -0.00731(18) -0.13172(13) 0.0289(7) Uani 1 1 d . . . . .
H28 H -0.0843 -0.0024 -0.1614 0.035 Uiso 1 1 calc R U . . .
C29 C -0.2118(2) -0.06163(18) -0.13433(13) 0.0309(7) Uani 1 1 d . . . . .
H29 H -0.1890 -0.0948 -0.1652 0.037 Uiso 1 1 calc R U . . .
C30 C -0.3092(2) -0.06983(17) -0.09283(13) 0.0289(7) Uani 1 1 d . . . . .
C31 C -0.3357(2) -0.02263(17) -0.04653(13) 0.0280(7) Uani 1 1 d . . . . .
H31 H -0.3998 -0.0278 -0.0167 0.034 Uiso 1 1 calc R U . . .
C32 C -0.2724(2) 0.03111(17) -0.04264(13) 0.0264(6) Uani 1 1 d . . . . .
H32 H -0.2932 0.0618 -0.0103 0.032 Uiso 1 1 calc R U . . .
C33 C -0.3776(2) -0.13081(18) -0.09700(14) 0.0317(7) Uani 1 1 d . . . . .
C34 C -0.3716(3) -0.1338(2) -0.16506(15) 0.0444(9) Uani 1 1 d . . . . .
H34A H -0.4223 -0.1682 -0.1668 0.067 Uiso 1 1 calc R U . . .
H34B H -0.3005 -0.1576 -0.1832 0.067 Uiso 1 1 calc R U . . .
H34C H -0.3882 -0.0774 -0.1888 0.067 Uiso 1 1 calc R U . . .
C35 C -0.4931(2) -0.1077(2) -0.06701(17) 0.0478(9) Uani 1 1 d . . . . .
H35A H -0.5175 -0.0501 -0.0855 0.072 Uiso 1 1 calc R U . . .
H35B H -0.5002 -0.1135 -0.0219 0.072 Uiso 1 1 calc R U . . .
H35C H -0.5355 -0.1447 -0.0745 0.072 Uiso 1 1 calc R U . . .
C36 C -0.3369(3) -0.21711(19) -0.06237(16) 0.0469(9) Uani 1 1 d . . . . .
H36A H -0.3797 -0.2575 -0.0645 0.070 Uiso 1 1 calc R U . . .
H36B H -0.3414 -0.2158 -0.0185 0.070 Uiso 1 1 calc R U . . .
H36C H -0.2635 -0.2332 -0.0820 0.070 Uiso 1 1 calc R U . . .
C37 C -0.2253(2) 0.00133(17) 0.15890(12) 0.0247(6) Uani 1 1 d . . . . .
C38 C -0.2076(2) -0.06331(17) 0.12727(13) 0.0279(7) Uani 1 1 d . . . . .
H38 H -0.1460 -0.0690 0.0956 0.033 Uiso 1 1 calc R U . . .
C39 C -0.2781(2) -0.11958(18) 0.14109(13) 0.0311(7) Uani 1 1 d . . . . .
H39 H -0.2633 -0.1633 0.1189 0.037 Uiso 1 1 calc R U . . .
C40 C -0.3696(2) -0.11389(18) 0.18645(14) 0.0309(7) Uani 1 1 d . . . . .
C41 C -0.3870(2) -0.04881(18) 0.21803(14) 0.0346(7) Uani 1 1 d . . . . .
H41 H -0.4491 -0.0430 0.2493 0.042 Uiso 1 1 calc R U . . .
C42 C -0.3172(2) 0.00711(19) 0.20529(13) 0.0331(7) Uani 1 1 d . . . . .
H42 H -0.3314 0.0501 0.2282 0.040 Uiso 1 1 calc R U . . .
C43 C -0.4517(2) -0.1730(2) 0.20048(17) 0.0423(8) Uani 1 1 d . . . . .
C44 C -0.4121(3) -0.2454(2) 0.16711(17) 0.0529(10) Uani 1 1 d . . . . .
H44A H -0.3999 -0.2243 0.1217 0.079 Uiso 1 1 calc R U . . .
H44B H -0.4648 -0.2833 0.1793 0.079 Uiso 1 1 calc R U . . .
H44C H -0.3462 -0.2751 0.1788 0.079 Uiso 1 1 calc R U . . .
C45 C -0.5509(3) -0.1239(2) 0.1792(2) 0.0712(13) Uani 1 1 d . . . . .
H45A H -0.5343 -0.1014 0.1341 0.107 Uiso 1 1 calc R U . . .
H45B H -0.5777 -0.0782 0.2015 0.107 Uiso 1 1 calc R U . . .
H45C H -0.6045 -0.1606 0.1884 0.107 Uiso 1 1 calc R U . . .
C46 C -0.4788(3) -0.2089(2) 0.27158(17) 0.0616(11) Uani 1 1 d . . . . .
H46A H -0.5281 -0.2489 0.2800 0.092 Uiso 1 1 calc R U . . .
H46B H -0.5111 -0.1638 0.2938 0.092 Uiso 1 1 calc R U . . .
H46C H -0.4144 -0.2368 0.2861 0.092 Uiso 1 1 calc R U . . .
C47 C -0.1468(2) 0.0935(2) 0.24808(14) 0.0315(7) Uani 0.46(2) 1 d D U P B 1
C48 C -0.1512(17) 0.0166(8) 0.2892(7) 0.033(2) Uani 0.46(2) 1 d D U P B 1
H48 H -0.1376 -0.0328 0.2734 0.040 Uiso 0.46(2) 1 calc R U P B 1
C49 C -0.1755(17) 0.0128(10) 0.3535(7) 0.042(3) Uani 0.46(2) 1 d D U P B 1
H49 H -0.1755 -0.0399 0.3812 0.051 Uiso 0.46(2) 1 calc R U P B 1
C50 C -0.1999(19) 0.0844(11) 0.3785(7) 0.043(2) Uani 0.46(2) 1 d D U P B 1
C51 C -0.2077(18) 0.1603(10) 0.3372(7) 0.038(3) Uani 0.46(2) 1 d D U P B 1
H51 H -0.2313 0.2096 0.3532 0.045 Uiso 0.46(2) 1 calc R U P B 1
C52 C -0.181(3) 0.1658(9) 0.2726(8) 0.036(3) Uani 0.46(2) 1 d D U P B 1
H52 H -0.1869 0.2185 0.2451 0.043 Uiso 0.46(2) 1 calc R U P B 1
C53 C -0.2264(13) 0.0761(11) 0.4498(7) 0.055(3) Uani 0.46(2) 1 d D U P B 1
C54 C -0.3154(12) 0.0223(13) 0.4791(6) 0.070(4) Uani 0.46(2) 1 d D U P B 1
H54A H -0.2954 -0.0310 0.4656 0.105 Uiso 0.46(2) 1 calc R U P B 1
H54B H -0.3801 0.0512 0.4653 0.105 Uiso 0.46(2) 1 calc R U P B 1
H54C H -0.3273 0.0125 0.5248 0.105 Uiso 0.46(2) 1 calc R U P B 1
C55 C -0.1292(16) 0.0479(17) 0.4741(11) 0.109(6) Uani 0.46(2) 1 d D U P B 1
H55A H -0.0832 0.0910 0.4584 0.164 Uiso 0.46(2) 1 calc R U P B 1
H55B H -0.0931 -0.0031 0.4602 0.164 Uiso 0.46(2) 1 calc R U P B 1
H55C H -0.1466 0.0371 0.5200 0.164 Uiso 0.46(2) 1 calc R U P B 1
C56 C -0.2655(15) 0.1591(12) 0.4692(8) 0.069(4) Uani 0.46(2) 1 d D U P B 1
H56A H -0.2864 0.1501 0.5149 0.104 Uiso 0.46(2) 1 calc R U P B 1
H56B H -0.3261 0.1869 0.4507 0.104 Uiso 0.46(2) 1 calc R U P B 1
H56C H -0.2093 0.1939 0.4545 0.104 Uiso 0.46(2) 1 calc R U P B 1
C47' C -0.1468(2) 0.0935(2) 0.24808(14) 0.0315(7) Uani 0.54(2) 1 d D U P B 2
C48' C -0.1349(16) 0.0136(7) 0.2853(6) 0.040(3) Uani 0.54(2) 1 d D U P B 2
H48' H -0.1100 -0.0325 0.2655 0.048 Uiso 0.54(2) 1 calc R U P B 2
C49' C -0.1584(15) -0.0001(9) 0.3503(6) 0.042(2) Uani 0.54(2) 1 d D U P B 2
H49' H -0.1519 -0.0554 0.3739 0.050 Uiso 0.54(2) 1 calc R U P B 2
C50' C -0.1914(15) 0.0660(9) 0.3818(5) 0.040(2) Uani 0.54(2) 1 d D U P B 2
C51' C -0.1941(15) 0.1445(9) 0.3448(6) 0.038(2) Uani 0.54(2) 1 d D U P B 2
H51' H -0.2118 0.1906 0.3647 0.045 Uiso 0.54(2) 1 calc R U P B 2
C52' C -0.172(2) 0.1598(7) 0.2794(6) 0.034(2) Uani 0.54(2) 1 d D U P B 2
H52' H -0.1745 0.2153 0.2561 0.041 Uiso 0.54(2) 1 calc R U P B 2
C53' C -0.2135(10) 0.0498(10) 0.4535(6) 0.052(2) Uani 0.54(2) 1 d D U P B 2
C54' C -0.2782(14) -0.0222(12) 0.4833(6) 0.095(4) Uani 0.54(2) 1 d D U P B 2
H54D H -0.2386 -0.0733 0.4709 0.142 Uiso 0.54(2) 1 calc R U P B 2
H54E H -0.3449 -0.0094 0.4691 0.142 Uiso 0.54(2) 1 calc R U P B 2
H54F H -0.2924 -0.0298 0.5290 0.142 Uiso 0.54(2) 1 calc R U P B 2
C55' C -0.1126(13) 0.0164(11) 0.4754(8) 0.077(4) Uani 0.54(2) 1 d D U P B 2
H55D H -0.0603 0.0535 0.4538 0.116 Uiso 0.54(2) 1 calc R U P B 2
H55E H -0.0867 -0.0390 0.4661 0.116 Uiso 0.54(2) 1 calc R U P B 2
H55F H -0.1248 0.0128 0.5207 0.116 Uiso 0.54(2) 1 calc R U P B 2
C56' C -0.2703(14) 0.1250(10) 0.4779(7) 0.085(4) Uani 0.54(2) 1 d D U P B 2
H56D H -0.2870 0.1113 0.5237 0.127 Uiso 0.54(2) 1 calc R U P B 2
H56E H -0.3355 0.1442 0.4622 0.127 Uiso 0.54(2) 1 calc R U P B 2
H56F H -0.2257 0.1691 0.4637 0.127 Uiso 0.54(2) 1 calc R U P B 2
C57 C 0.1012(2) 0.33639(19) 0.19076(14) 0.0325(7) Uani 1 1 d . . . . .
C58 C 0.1975(2) 0.3502(2) 0.19811(15) 0.0385(8) Uani 1 1 d . . . . .
H58 H 0.2488 0.3678 0.1620 0.046 Uiso 1 1 calc R U . . .
C59 C 0.2201(3) 0.3388(2) 0.25656(15) 0.0454(9) Uani 1 1 d . . . . .
H59 H 0.2868 0.3486 0.2595 0.054 Uiso 1 1 calc R U . . .
C60 C 0.1487(3) 0.3137(2) 0.31091(16) 0.0498(10) Uani 1 1 d . . . . .
C61 C 0.0504(3) 0.3031(2) 0.30391(15) 0.0494(10) Uani 1 1 d . . . . .
H61 H -0.0018 0.2878 0.3402 0.059 Uiso 1 1 calc R U . . .
C62 C 0.0269(2) 0.3142(2) 0.24522(15) 0.0415(9) Uani 1 1 d . . . . .
H62 H -0.0407 0.3065 0.2422 0.050 Uiso 1 1 calc R U . . .
C63 C 0.1740(3) 0.2955(3) 0.37607(18) 0.0686(14) Uani 1 1 d . . . . .
C64 C 0.2831(4) 0.3122(4) 0.37440(19) 0.107(2) Uani 1 1 d . . . . .
H64A H 0.2962 0.2980 0.4170 0.160 Uiso 1 1 calc R U . . .
H64B H 0.2883 0.3710 0.3568 0.160 Uiso 1 1 calc R U . . .
H64C H 0.3353 0.2783 0.3483 0.160 Uiso 1 1 calc R U . . .
C65 C 0.0955(4) 0.3535(4) 0.41546(19) 0.101(2) Uani 1 1 d . . . . .
H65A H 0.0237 0.3434 0.4189 0.152 Uiso 1 1 calc R U . . .
H65B H 0.1021 0.4114 0.3951 0.152 Uiso 1 1 calc R U . . .
H65C H 0.1110 0.3423 0.4574 0.152 Uiso 1 1 calc R U . . .
C66 C 0.1617(4) 0.2077(3) 0.4074(2) 0.1038(19) Uani 1 1 d . . . . .
H66A H 0.0904 0.1980 0.4090 0.156 Uiso 1 1 calc R U . . .
H66B H 0.1739 0.1971 0.4500 0.156 Uiso 1 1 calc R U . . .
H66C H 0.2129 0.1703 0.3837 0.156 Uiso 1 1 calc R U . . .
C67 C 0.1775(2) 0.45839(18) 0.06353(15) 0.0325(7) Uani 1 1 d . . . . .
C68 C 0.2804(2) 0.46107(18) 0.03083(14) 0.0328(7) Uani 1 1 d . . . . .
H68 H 0.3132 0.4210 0.0060 0.039 Uiso 1 1 calc R U . . .
C69 C 0.3359(2) 0.52137(18) 0.03388(14) 0.0334(7) Uani 1 1 d . . . . .
H69 H 0.4065 0.5216 0.0112 0.040 Uiso 1 1 calc R U . . .
C70 C 0.2912(2) 0.58142(18) 0.06910(15) 0.0349(7) Uani 1 1 d . . . . .
C71 C 0.1857(2) 0.58133(19) 0.09796(16) 0.0407(8) Uani 1 1 d . . . . .
H71 H 0.1508 0.6242 0.1197 0.049 Uiso 1 1 calc R U . . .
C72 C 0.1304(2) 0.52089(19) 0.09588(15) 0.0389(8) Uani 1 1 d . . . . .
H72 H 0.0589 0.5221 0.1170 0.047 Uiso 1 1 calc R U . . .
C73 C 0.3522(2) 0.6449(2) 0.07801(17) 0.0413(8) Uani 1 1 d . . . . .
C74 C 0.4696(2) 0.6283(2) 0.05010(17) 0.0517(10) Uani 1 1 d . . . . .
H74A H 0.4800 0.6320 0.0050 0.077 Uiso 1 1 calc R U . . .
H74B H 0.4986 0.5726 0.0698 0.077 Uiso 1 1 calc R U . . .
H74C H 0.5056 0.6696 0.0576 0.077 Uiso 1 1 calc R U . . .
C75 C 0.3086(3) 0.7317(2) 0.0489(2) 0.0645(12) Uani 1 1 d . . . . .
H75A H 0.3473 0.7717 0.0558 0.097 Uiso 1 1 calc R U . . .
H75B H 0.2340 0.7436 0.0682 0.097 Uiso 1 1 calc R U . . .
H75C H 0.3160 0.7363 0.0039 0.097 Uiso 1 1 calc R U . . .
C76 C 0.3395(3) 0.6386(2) 0.14890(18) 0.0647(12) Uani 1 1 d . . . . .
H76A H 0.3788 0.6782 0.1557 0.097 Uiso 1 1 calc R U . . .
H76B H 0.3666 0.5822 0.1683 0.097 Uiso 1 1 calc R U . . .
H76C H 0.2649 0.6514 0.1677 0.097 Uiso 1 1 calc R U . . .
C77 C 0.2188(2) 0.48201(19) -0.11372(15) 0.0357(8) Uani 1 1 d . . . . .
C78 C 0.3216(2) 0.4717(2) -0.14846(16) 0.0460(9) Uani 1 1 d . . . . .
H78 H 0.3505 0.4202 -0.1605 0.055 Uiso 1 1 calc R U . . .
C79 C 0.3814(3) 0.5355(2) -0.16546(17) 0.0494(10) Uani 1 1 d . . . . .
H79 H 0.4511 0.5268 -0.1890 0.059 Uiso 1 1 calc R U . . .
C80 C 0.3431(2) 0.61127(19) -0.14941(16) 0.0412(8) Uani 1 1 d . . . . .
C81 C 0.2416(2) 0.62031(19) -0.11377(15) 0.0400(8) Uani 1 1 d . . . . .
H81 H 0.2134 0.6716 -0.1012 0.048 Uiso 1 1 calc R U . . .
C82 C 0.1803(2) 0.55686(18) -0.09597(15) 0.0371(8) Uani 1 1 d . . . . .
H82 H 0.1114 0.5651 -0.0714 0.044 Uiso 1 1 calc R U . . .
C83 C 0.4134(2) 0.6794(2) -0.17012(17) 0.0437(9) Uani 1 1 d . . . . .
C84 C 0.4482(3) 0.6985(2) -0.24164(18) 0.0642(12) Uani 1 1 d . . . . .
H84A H 0.3862 0.7176 -0.2605 0.096 Uiso 1 1 calc R U . . .
H84B H 0.4869 0.6481 -0.2557 0.096 Uiso 1 1 calc R U . . .
H84C H 0.4938 0.7419 -0.2544 0.096 Uiso 1 1 calc R U . . .
C85 C 0.3585(3) 0.7591(2) -0.14876(19) 0.0571(11) Uani 1 1 d . . . . .
H85A H 0.2977 0.7814 -0.1683 0.086 Uiso 1 1 calc R U . . .
H85B H 0.4076 0.7999 -0.1611 0.086 Uiso 1 1 calc R U . . .
H85C H 0.3350 0.7474 -0.1031 0.086 Uiso 1 1 calc R U . . .
C86 C 0.5123(3) 0.6470(2) -0.14150(19) 0.0582(11) Uani 1 1 d . . . . .
H86A H 0.5593 0.6893 -0.1547 0.087 Uiso 1 1 calc R U . . .
H86B H 0.5488 0.5963 -0.1559 0.087 Uiso 1 1 calc R U . . .
H86C H 0.4913 0.6347 -0.0957 0.087 Uiso 1 1 calc R U . . .
C87 C 0.1648(2) 0.4100(2) -0.21786(15) 0.0398(8) Uani 0.760(5) 1 d D U P C 1
C88 C 0.1917(3) 0.3528(5) -0.2568(3) 0.0403(13) Uani 0.760(5) 1 d D U P C 1
H88 H 0.1917 0.2953 -0.2395 0.048 Uiso 0.760(5) 1 calc R U P C 1
C89 C 0.2187(4) 0.3808(3) -0.3215(3) 0.0432(13) Uani 0.760(5) 1 d D U P C 1
H89 H 0.2369 0.3414 -0.3477 0.052 Uiso 0.760(5) 1 calc R U P C 1
C90 C 0.2198(3) 0.4640(3) -0.3489(2) 0.0460(13) Uani 0.760(5) 1 d D U P C 1
C91 C 0.1925(4) 0.5215(3) -0.3091(2) 0.0462(13) Uani 0.760(5) 1 d D U P C 1
H91 H 0.1927 0.5790 -0.3267 0.055 Uiso 0.760(5) 1 calc R U P C 1
C92 C 0.1650(4) 0.4948(3) -0.2437(3) 0.0428(13) Uani 0.760(5) 1 d D U P C 1
H92 H 0.1467 0.5340 -0.2173 0.051 Uiso 0.760(5) 1 calc R U P C 1
C93 C 0.2470(5) 0.4904(4) -0.4208(2) 0.0601(15) Uani 0.760(5) 1 d D U P C 1
C94 C 0.1671(6) 0.4630(4) -0.4483(3) 0.072(2) Uani 0.760(5) 1 d D U P C 1
H94A H 0.1828 0.4808 -0.4939 0.107 Uiso 0.760(5) 1 calc R U P C 1
H94B H 0.0960 0.4884 -0.4314 0.107 Uiso 0.760(5) 1 calc R U P C 1
H94C H 0.1713 0.4025 -0.4369 0.107 Uiso 0.760(5) 1 calc R U P C 1
C95 C 0.2481(5) 0.5839(4) -0.4422(3) 0.075(2) Uani 0.760(5) 1 d D U P C 1
H95A H 0.2700 0.5978 -0.4879 0.112 Uiso 0.760(5) 1 calc R U P C 1
H95B H 0.2975 0.6007 -0.4231 0.112 Uiso 0.760(5) 1 calc R U P C 1
H95C H 0.1774 0.6131 -0.4294 0.112 Uiso 0.760(5) 1 calc R U P C 1
C96 C 0.3573(4) 0.4449(4) -0.4450(2) 0.080(2) Uani 0.760(5) 1 d D U P C 1
H96A H 0.3583 0.3849 -0.4298 0.120 Uiso 0.760(5) 1 calc R U P C 1
H96B H 0.4101 0.4634 -0.4296 0.120 Uiso 0.760(5) 1 calc R U P C 1
H96C H 0.3732 0.4575 -0.4909 0.120 Uiso 0.760(5) 1 calc R U P C 1
C87' C 0.1648(2) 0.4100(2) -0.21786(15) 0.0398(8) Uani 0.240(5) 1 d D U P C 2
C88' C 0.1948(10) 0.3496(14) -0.2569(10) 0.043(3) Uani 0.240(5) 1 d D U P C 2
H88' H 0.2052 0.2937 -0.2349 0.052 Uiso 0.240(5) 1 calc R U P C 2
C89' C 0.2115(13) 0.3592(12) -0.3230(9) 0.051(3) Uani 0.240(5) 1 d D U P C 2
H89' H 0.2315 0.3126 -0.3424 0.061 Uiso 0.240(5) 1 calc R U P C 2
C90' C 0.1976(12) 0.4393(11) -0.3580(7) 0.054(3) Uani 0.240(5) 1 d D U P C 2
C91' C 0.1681(12) 0.5028(11) -0.3234(7) 0.053(3) Uani 0.240(5) 1 d D U P C 2
H91' H 0.1579 0.5586 -0.3458 0.063 Uiso 0.240(5) 1 calc R U P C 2
C92' C 0.1527(11) 0.4891(11) -0.2582(8) 0.048(3) Uani 0.240(5) 1 d D U P C 2
H92' H 0.1326 0.5363 -0.2395 0.057 Uiso 0.240(5) 1 calc R U P C 2
C93' C 0.2086(15) 0.4617(12) -0.4306(7) 0.060(3) Uani 0.240(5) 1 d D U P C 2
C94' C 0.0969(13) 0.4966(14) -0.4443(9) 0.080(6) Uani 0.240(5) 1 d D U P C 2
H94D H 0.1029 0.5208 -0.4891 0.120 Uiso 0.240(5) 1 calc R U P C 2
H94E H 0.0637 0.5395 -0.4201 0.120 Uiso 0.240(5) 1 calc R U P C 2
H94F H 0.0540 0.4516 -0.4325 0.120 Uiso 0.240(5) 1 calc R U P C 2
C95' C 0.2596(14) 0.3850(11) -0.4605(7) 0.076(5) Uani 0.240(5) 1 d D U P C 2
H95D H 0.2140 0.3417 -0.4447 0.115 Uiso 0.240(5) 1 calc R U P C 2
H95E H 0.3283 0.3637 -0.4495 0.115 Uiso 0.240(5) 1 calc R U P C 2
H95F H 0.2685 0.4015 -0.5061 0.115 Uiso 0.240(5) 1 calc R U P C 2
C96' C 0.2804(16) 0.5300(13) -0.4620(9) 0.074(5) Uani 0.240(5) 1 d D U P C 2
H96D H 0.3074 0.5275 -0.5062 0.110 Uiso 0.240(5) 1 calc R U P C 2
H96E H 0.3393 0.5208 -0.4409 0.110 Uiso 0.240(5) 1 calc R U P C 2
H96F H 0.2396 0.5847 -0.4588 0.110 Uiso 0.240(5) 1 calc R U P C 2
C1S C 0.1166(4) 0.0420(4) 0.3075(2) 0.119(2) Uani 0.986(5) 1 d . . P . .
H1S1 H 0.1060 0.0153 0.2757 0.178 Uiso 0.986(5) 1 calc R U P . .
H1S2 H 0.1109 0.1022 0.2917 0.178 Uiso 0.986(5) 1 calc R U P . .
H1S3 H 0.0629 0.0298 0.3457 0.178 Uiso 0.986(5) 1 calc R U P . .
C2S C 0.2190(5) 0.0108(4) 0.3211(2) 0.094(2) Uani 0.986(5) 1 d . . P . .
N1S N 0.3010(4) -0.0139(4) 0.3323(2) 0.112(2) Uani 0.986(5) 1 d . . P . .
C3S C -0.0800(4) 0.4357(3) -0.2713(2) 0.0850(17) Uani 0.954(5) 1 d . . P . .
H3S1 H -0.0784 0.4780 -0.2485 0.127 Uiso 0.954(5) 1 calc R U P . .
H3S2 H -0.0236 0.4394 -0.3088 0.127 Uiso 0.954(5) 1 calc R U P . .
H3S3 H -0.0701 0.3805 -0.2444 0.127 Uiso 0.954(5) 1 calc R U P . .
C4S C -0.1775(4) 0.4487(3) -0.2890(2) 0.0814(17) Uani 0.954(5) 1 d . . P . .
N2S N -0.2582(4) 0.4605(3) -0.3030(2) 0.113(2) Uani 0.954(5) 1 d . . P . .

loop_
_atom_site_aniso_label
_atom_site_aniso_U_11
_atom_site_aniso_U_22
_atom_site_aniso_U_33
_atom_site_aniso_U_23
_atom_site_aniso_U_13
_atom_site_aniso_U_12
Cr1 0.0202(3) 0.0223(3) 0.0341(3) -0.0073(2) -0.0052(2) -0.0082(2)
N1 0.0258(13) 0.0257(13) 0.0297(14) -0.0080(11) -0.0056(10) -0.0082(11)
N2 0.0231(13) 0.0260(13) 0.0294(14) -0.0069(11) -0.0044(10) -0.0070(10)
N4 0.0242(12) 0.0183(12) 0.0289(13) -0.0039(10) -0.0067(10) -0.0092(10)
N6 0.0199(12) 0.0242(13) 0.0288(13) -0.0077(10) -0.0037(10) -0.0064(10)
O1 0.0245(12) 0.0299(12) 0.0411(13) -0.0112(10) -0.0069(10) -0.0042(10)
Cr1' 0.0202(3) 0.0223(3) 0.0341(3) -0.0073(2) -0.0052(2) -0.0082(2)
N1' 0.0258(13) 0.0257(13) 0.0297(14) -0.0080(11) -0.0056(10) -0.0082(11)
N2' 0.0231(13) 0.0260(13) 0.0294(14) -0.0069(11) -0.0044(10) -0.0070(10)
N4' 0.0242(12) 0.0183(12) 0.0289(13) -0.0039(10) -0.0067(10) -0.0092(10)
N6' 0.0199(12) 0.0242(13) 0.0288(13) -0.0077(10) -0.0037(10) -0.0064(10)
O1' 0.0245(12) 0.0299(12) 0.0411(13) -0.0112(10) -0.0069(10) -0.0042(10)
C1 0.0189(14) 0.0261(16) 0.0405(19) -0.0105(13) -0.0061(12) -0.0022(13)
C2 0.0161(14) 0.0296(17) 0.0464(19) -0.0185(14) -0.0054(13) 0.0013(12)
C3 0.0156(14) 0.0266(16) 0.052(2) -0.0150(15) -0.0078(13) -0.0004(12)
C4 0.0169(14) 0.0222(15) 0.0448(19) -0.0098(13) -0.0079(12) -0.0015(12)
C5 0.0155(14) 0.0214(15) 0.055(2) -0.0067(14) -0.0068(13) -0.0040(12)
C6 0.0209(16) 0.0257(16) 0.058(2) -0.0085(15) -0.0103(14) -0.0001(13)
C7 0.0210(16) 0.0246(16) 0.047(2) -0.0016(14) -0.0049(13) -0.0036(13)
C8 0.0202(15) 0.0218(16) 0.051(2) -0.0072(14) -0.0082(13) -0.0012(13)
C9 0.0174(14) 0.0223(15) 0.0329(17) -0.0040(12) -0.0051(12) -0.0030(12)
C10 0.0170(14) 0.0235(15) 0.0312(16) -0.0057(12) -0.0046(12) -0.0025(12)
C11 0.0159(14) 0.0235(15) 0.0314(16) -0.0083(12) -0.0008(11) 0.0005(12)
C12 0.0183(14) 0.0202(14) 0.0307(16) -0.0066(12) -0.0053(12) -0.0024(12)
C13 0.0194(14) 0.0204(14) 0.0313(16) -0.0067(12) -0.0046(12) -0.0019(12)
C14 0.0217(15) 0.0250(16) 0.0297(16) -0.0074(12) -0.0062(12) -0.0013(12)
C15 0.0190(15) 0.0262(16) 0.0382(18) -0.0103(13) -0.0081(12) 0.0001(12)
C16 0.0213(15) 0.0269(16) 0.0314(17) -0.0095(13) -0.0053(12) -0.0020(13)
N3 0.0219(13) 0.0267(14) 0.0383(15) -0.0032(11) -0.0045(11) -0.0068(11)
N5 0.0201(12) 0.0235(12) 0.0268(13) -0.0067(10) -0.0031(10) -0.0051(10)
N7 0.0238(13) 0.0304(14) 0.0401(15) -0.0116(12) -0.0052(11) -0.0078(11)
C17 0.0240(16) 0.0277(16) 0.0311(17) -0.0082(13) -0.0044(12) -0.0054(13)
C18 0.0297(17) 0.0372(19) 0.0356(18) -0.0072(14) -0.0066(13) -0.0090(15)
C19 0.039(2) 0.054(2) 0.0283(18) -0.0076(16) 0.0035(14) -0.0112(18)
C20 0.047(2) 0.046(2) 0.0309(18) -0.0080(15) -0.0083(15) -0.0060(18)
C21 0.0336(19) 0.056(2) 0.0331(19) -0.0046(16) -0.0134(14) -0.0079(17)
C22 0.0272(17) 0.0397(19) 0.0293(17) -0.0041(14) -0.0016(13) -0.0079(14)
C23 0.060(3) 0.075(3) 0.034(2) -0.0055(19) -0.0143(18) -0.009(2)
C24 0.089(3) 0.091(4) 0.032(2) 0.014(2) -0.017(2) -0.027(3)
C25 0.100(4) 0.115(4) 0.037(2) -0.024(3) -0.013(2) 0.003(3)
C26 0.074(3) 0.101(4) 0.040(2) 0.002(2) -0.028(2) -0.024(3)
C27 0.0208(15) 0.0250(15) 0.0298(16) -0.0062(12) -0.0076(12) -0.0045(12)
C28 0.0222(15) 0.0333(17) 0.0331(17) -0.0100(13) -0.0031(12) -0.0074(13)
C29 0.0273(16) 0.0292(17) 0.0415(18) -0.0168(14) -0.0060(13) -0.0061(13)
C30 0.0251(16) 0.0241(16) 0.0406(18) -0.0091(13) -0.0096(13) -0.0041(13)
C31 0.0214(15) 0.0261(16) 0.0374(17) -0.0074(13) -0.0036(12) -0.0077(13)
C32 0.0233(15) 0.0229(15) 0.0335(16) -0.0083(13) -0.0054(12) -0.0021(12)
C33 0.0221(15) 0.0282(17) 0.0481(19) -0.0117(14) -0.0076(13) -0.0058(13)
C34 0.040(2) 0.044(2) 0.061(2) -0.0164(17) -0.0154(17) -0.0191(17)
C35 0.0269(17) 0.041(2) 0.085(3) -0.0306(19) -0.0073(17) -0.0119(15)
C36 0.041(2) 0.0298(18) 0.073(3) -0.0078(17) -0.0132(18) -0.0138(16)
C37 0.0240(15) 0.0245(16) 0.0264(16) -0.0041(12) -0.0064(12) -0.0058(12)
C38 0.0236(15) 0.0254(16) 0.0332(17) -0.0061(13) -0.0040(12) -0.0021(13)
C39 0.0347(18) 0.0254(16) 0.0371(18) -0.0080(13) -0.0114(14) -0.0064(14)
C40 0.0263(16) 0.0242(16) 0.0436(19) -0.0055(14) -0.0088(13) -0.0069(13)
C41 0.0260(17) 0.0321(18) 0.0428(19) -0.0072(14) 0.0028(13) -0.0105(14)
C42 0.0325(17) 0.0314(18) 0.0360(18) -0.0110(14) -0.0028(13) -0.0063(14)
C43 0.0252(17) 0.0319(19) 0.071(2) -0.0078(17) -0.0103(16) -0.0096(15)
C44 0.041(2) 0.038(2) 0.086(3) -0.0161(19) -0.0135(19) -0.0181(17)
C45 0.031(2) 0.047(2) 0.143(4) -0.011(3) -0.035(2) -0.0115(18)
C46 0.053(2) 0.055(3) 0.074(3) -0.005(2) 0.001(2) -0.031(2)
C47 0.0224(15) 0.0392(17) 0.0360(16) -0.0108(13) -0.0044(12) -0.0095(13)
C48 0.022(5) 0.041(4) 0.036(4) -0.008(3) -0.001(3) -0.011(3)
C49 0.031(5) 0.055(5) 0.034(4) 0.000(4) -0.004(4) -0.006(4)
C50 0.032(4) 0.062(5) 0.037(4) -0.016(4) -0.006(3) -0.007(4)
C51 0.028(5) 0.053(5) 0.037(4) -0.014(4) -0.009(4) -0.007(4)
C52 0.026(5) 0.051(4) 0.035(4) -0.013(4) -0.007(4) -0.005(4)
C53 0.048(5) 0.079(6) 0.038(4) -0.020(5) -0.006(4) -0.006(5)
C54 0.065(7) 0.114(10) 0.034(5) -0.031(6) 0.014(5) -0.032(7)
C55 0.089(9) 0.169(13) 0.054(7) -0.033(10) -0.011(7) 0.025(10)
C56 0.085(7) 0.094(10) 0.036(7) -0.031(7) -0.003(6) -0.017(8)
C47' 0.0224(15) 0.0392(17) 0.0360(16) -0.0108(13) -0.0044(12) -0.0095(13)
C48' 0.030(5) 0.050(4) 0.037(4) -0.009(3) -0.004(3) -0.004(3)
C49' 0.034(5) 0.055(4) 0.034(3) -0.010(3) -0.005(3) -0.002(4)
C50' 0.029(4) 0.059(5) 0.036(3) -0.012(3) -0.009(3) -0.009(4)
C51' 0.026(4) 0.057(5) 0.036(4) -0.020(4) -0.006(3) -0.005(4)
C52' 0.026(4) 0.046(4) 0.036(4) -0.012(3) -0.011(3) -0.010(3)
C53' 0.041(4) 0.085(6) 0.038(4) -0.024(4) -0.012(3) -0.006(4)
C54' 0.128(10) 0.103(10) 0.042(5) -0.011(6) -0.002(6) -0.015(8)
C55' 0.080(7) 0.113(10) 0.041(5) -0.029(6) -0.028(5) 0.018(7)
C56' 0.099(7) 0.087(9) 0.046(5) -0.006(6) 0.011(5) -0.002(8)
C57 0.0262(16) 0.0320(18) 0.0458(19) -0.0226(15) -0.0047(14) -0.0046(14)
C58 0.0273(17) 0.047(2) 0.046(2) -0.0205(16) -0.0041(14) -0.0078(15)
C59 0.0317(19) 0.067(3) 0.046(2) -0.0231(18) -0.0091(15) -0.0131(18)
C60 0.042(2) 0.070(3) 0.047(2) -0.0277(19) -0.0079(17) -0.014(2)
C61 0.043(2) 0.075(3) 0.037(2) -0.0223(19) 0.0018(16) -0.025(2)
C62 0.0279(18) 0.052(2) 0.052(2) -0.0229(17) -0.0017(15) -0.0146(16)
C63 0.057(3) 0.118(4) 0.041(2) -0.024(2) -0.0088(19) -0.032(3)
C64 0.086(4) 0.199(6) 0.052(3) -0.008(3) -0.027(3) -0.067(4)
C65 0.083(4) 0.185(6) 0.060(3) -0.061(3) -0.005(3) -0.044(4)
C66 0.125(5) 0.132(5) 0.069(3) 0.004(3) -0.047(3) -0.049(4)
C67 0.0229(16) 0.0232(16) 0.056(2) -0.0119(15) -0.0105(14) -0.0050(13)
C68 0.0268(16) 0.0257(16) 0.0472(19) -0.0127(14) -0.0052(14) -0.0032(13)
C69 0.0202(15) 0.0292(17) 0.052(2) -0.0140(15) -0.0028(14) -0.0059(13)
C70 0.0266(16) 0.0260(16) 0.056(2) -0.0132(15) -0.0093(14) -0.0064(13)
C71 0.0245(17) 0.0304(18) 0.071(2) -0.0257(17) -0.0003(15) -0.0049(14)
C72 0.0200(16) 0.0339(18) 0.065(2) -0.0212(16) -0.0010(15) -0.0044(14)
C73 0.0265(17) 0.0337(19) 0.071(2) -0.0232(17) -0.0064(16) -0.0111(15)
C74 0.0308(19) 0.048(2) 0.088(3) -0.035(2) -0.0062(18) -0.0147(17)
C75 0.047(2) 0.031(2) 0.116(3) -0.023(2) -0.003(2) -0.0140(18)
C76 0.046(2) 0.074(3) 0.091(3) -0.045(2) -0.005(2) -0.026(2)
C77 0.0271(17) 0.0251(17) 0.054(2) -0.0044(15) -0.0075(15) -0.0085(14)
C78 0.0285(18) 0.0311(19) 0.080(3) -0.0211(18) -0.0007(17) -0.0081(15)
C79 0.0261(18) 0.040(2) 0.083(3) -0.0221(19) 0.0048(17) -0.0145(16)
C80 0.0291(18) 0.0263(17) 0.069(2) -0.0070(16) -0.0111(16) -0.0080(14)
C81 0.0296(18) 0.0234(17) 0.069(2) -0.0088(16) -0.0133(16) -0.0046(14)
C82 0.0258(17) 0.0261(17) 0.060(2) -0.0095(15) -0.0079(15) -0.0052(13)
C83 0.0275(18) 0.0295(18) 0.075(3) -0.0036(17) -0.0127(17) -0.0119(15)
C84 0.049(2) 0.051(3) 0.088(3) 0.004(2) -0.009(2) -0.025(2)
C85 0.035(2) 0.0278(19) 0.110(3) -0.008(2) -0.019(2) -0.0105(16)
C86 0.036(2) 0.040(2) 0.103(3) -0.008(2) -0.022(2) -0.0144(17)
C87 0.0308(16) 0.0354(18) 0.0509(19) 0.0013(15) -0.0086(14) -0.0117(14)
C88 0.031(2) 0.045(3) 0.041(3) 0.005(2) -0.009(2) -0.012(2)
C89 0.036(2) 0.049(3) 0.044(3) 0.001(2) -0.007(2) -0.018(2)
C90 0.043(3) 0.055(3) 0.040(2) 0.004(2) -0.007(2) -0.024(2)
C91 0.044(3) 0.043(3) 0.051(3) 0.011(2) -0.016(2) -0.022(2)
C92 0.044(3) 0.037(2) 0.047(3) 0.002(2) -0.012(2) -0.016(2)
C93 0.058(3) 0.074(4) 0.047(3) 0.012(3) -0.014(2) -0.034(3)
C94 0.080(5) 0.094(5) 0.047(3) 0.002(3) -0.020(4) -0.039(4)
C95 0.088(5) 0.085(5) 0.049(4) 0.029(3) -0.027(3) -0.045(4)
C96 0.075(4) 0.106(5) 0.049(3) -0.001(3) 0.008(3) -0.035(4)
C87' 0.0308(16) 0.0354(18) 0.0509(19) 0.0013(15) -0.0086(14) -0.0117(14)
C88' 0.032(5) 0.046(5) 0.046(5) 0.006(5) -0.007(5) -0.011(5)
C89' 0.035(5) 0.054(5) 0.051(5) 0.016(5) -0.003(4) -0.014(5)
C90' 0.048(4) 0.059(5) 0.049(4) 0.011(4) -0.012(4) -0.018(4)
C91' 0.049(5) 0.046(5) 0.051(5) 0.015(5) -0.010(5) -0.009(5)
C92' 0.043(5) 0.039(5) 0.051(5) 0.006(5) -0.008(5) -0.005(5)
C93' 0.056(6) 0.071(6) 0.051(5) 0.011(5) -0.012(5) -0.031(5)
C94' 0.063(11) 0.087(12) 0.074(11) 0.031(9) -0.017(10) -0.033(10)
C95' 0.073(10) 0.106(11) 0.046(8) 0.001(8) -0.010(7) -0.030(9)
C96' 0.071(8) 0.083(9) 0.065(8) 0.010(8) -0.015(7) -0.036(8)
C1S 0.080(4) 0.204(8) 0.067(4) -0.028(4) 0.005(3) -0.033(4)
C2S 0.086(4) 0.135(6) 0.068(4) -0.028(3) 0.000(3) -0.045(5)
N1S 0.105(4) 0.140(5) 0.100(4) -0.040(3) -0.013(3) -0.029(4)
C3S 0.065(3) 0.100(4) 0.080(4) -0.023(3) 0.012(3) -0.020(3)
C4S 0.066(4) 0.088(4) 0.087(4) -0.015(3) -0.001(3) -0.027(3)
N2S 0.081(4) 0.119(5) 0.139(5) -0.026(3) -0.011(3) -0.031(3)

loop_
_atom_type_symbol
_atom_type_description
_atom_type_scat_dispersion_real
_atom_type_scat_dispersion_imag
_atom_type_scat_source
C C 0.0181 0.0091 'International Tables Vol C Tables 4.2.6.8 and 6.1.1.4'
H H 0.0000 0.0000 'International Tables Vol C Tables 4.2.6.8 and 6.1.1.4'
N N 0.0311 0.0180 'International Tables Vol C Tables 4.2.6.8 and 6.1.1.4'
O O 0.0492 0.0322 'International Tables Vol C Tables 4.2.6.8 and 6.1.1.4'
Cr Cr -0.1635 2.4439 'International Tables Vol C Tables 4.2.6.8 and 6.1.1.4'

loop_
_geom_angle_atom_site_label_1
_geom_angle_atom_site_label_2
_geom_angle_atom_site_label_3
_geom_angle
O1 Cr1 N4 107.32(10)
O1 Cr1 N2 108.43(10)
N4 Cr1 N2 84.65(9)
O1 Cr1 N1 109.82(11)
N4 Cr1 N1 142.24(10)
N2 Cr1 N1 77.52(10)
O1 Cr1 N6 109.42(10)
N4 Cr1 N6 89.18(9)
N2 Cr1 N6 141.77(10)
N1 Cr1 N6 84.92(9)
C1 N1 C4 111.2(2)
C1 N1 Cr1 127.38(19)
C4 N1 Cr1 117.56(18)
C8 N2 C5 110.1(2)
C8 N2 Cr1 128.60(19)
C5 N2 Cr1 117.17(19)
C9 N4 C12 108.0(2)
C9 N4 Cr1 126.02(17)
C12 N4 Cr1 124.28(18)
C13 N6 C16 107.7(2)
C13 N6 Cr1 124.05(18)
C16 N6 Cr1 125.86(17)
N7 C1 N1 125.4(3)
N7 C1 C2 127.3(3)
N1 C1 C2 107.3(2)
C3 C2 C1 107.1(3)
C3 C2 C57 128.9(3)
C1 C2 C57 123.3(3)
C2 C3 C4 107.3(2)
C2 C3 C67 124.0(3)
C4 C3 C67 128.8(3)
N1 C4 C3 107.1(2)
N1 C4 C5 109.6(2)
C3 C4 C5 143.3(3)
N2 C5 C6 106.9(3)
N2 C5 C4 110.1(2)
C6 C5 C4 143.0(3)
C7 C6 C5 108.0(3)
C7 C6 C77 123.6(3)
C5 C6 C77 128.3(3)
C6 C7 C8 107.2(3)
C6 C7 C87 130.1(3)
C8 C7 C87 122.6(3)
N3 C8 N2 123.8(3)
N3 C8 C7 128.4(3)
N2 C8 C7 107.8(3)
N3 C9 N4 127.1(2)
N3 C9 C10 123.9(3)
N4 C9 C10 108.8(2)
C11 C10 C9 107.2(2)
C11 C10 C17 129.0(3)
C9 C10 C17 123.2(2)
C10 C11 C12 107.6(2)
C10 C11 C27 127.9(3)
C12 C11 C27 124.5(2)
N5 C12 N4 126.4(2)
N5 C12 C11 125.3(2)
N4 C12 C11 108.3(2)
N5 C13 N6 126.1(2)
N5 C13 C14 124.6(2)
N6 C13 C14 109.1(2)
C15 C14 C13 107.1(2)
C15 C14 C37 129.7(3)
C13 C14 C37 122.9(2)
C14 C15 C16 107.3(2)
C14 C15 C47 129.6(3)
C16 C15 C47 123.1(2)
N7 C16 N6 126.8(2)
N7 C16 C15 124.5(3)
N6 C16 C15 108.8(2)
C9 N3 C8 120.0(3)
C13 N5 C12 122.3(2)
C16 N7 C1 119.6(2)
C22 C17 C18 116.9(3)
C22 C17 C10 120.3(2)
C18 C17 C10 122.7(3)
C19 C18 C17 121.0(3)
C19 C18 H18 119.5
C17 C18 H18 119.5
C18 C19 C20 122.1(3)
C18 C19 H19 119.0
C20 C19 H19 119.0
C21 C20 C19 116.5(3)
C21 C20 C23 122.8(3)
C19 C20 C23 120.7(3)
C22 C21 C20 121.5(3)
C22 C21 H21 119.3
C20 C21 H21 119.3
C21 C22 C17 122.1(3)
C21 C22 H22 119.0
C17 C22 H22 119.0
C26 C23 C25 109.0(4)
C26 C23 C20 112.1(3)
C25 C23 C20 109.1(3)
C26 C23 C24 108.0(4)
C25 C23 C24 109.4(3)
C20 C23 C24 109.1(3)
C23 C24 H24A 109.5
C23 C24 H24B 109.5
H24A C24 H24B 109.5
C23 C24 H24C 109.5
H24A C24 H24C 109.5
H24B C24 H24C 109.5
C23 C25 H25A 109.5
C23 C25 H25B 109.5
H25A C25 H25B 109.5
C23 C25 H25C 109.5
H25A C25 H25C 109.5
H25B C25 H25C 109.5
C23 C26 H26A 109.5
C23 C26 H26B 109.5
H26A C26 H26B 109.5
C23 C26 H26C 109.5
H26A C26 H26C 109.5
H26B C26 H26C 109.5
C28 C27 C32 117.6(2)
C28 C27 C11 120.8(2)
C32 C27 C11 121.5(2)
C29 C28 C27 121.0(3)
C29 C28 H28 119.5
C27 C28 H28 119.5
C28 C29 C30 122.1(3)
C28 C29 H29 119.0
C30 C29 H29 119.0
C31 C30 C29 116.2(3)
C31 C30 C33 123.0(3)
C29 C30 C33 120.8(3)
C32 C31 C30 122.4(3)
C32 C31 H31 118.8
C30 C31 H31 118.8
C31 C32 C27 120.6(3)
C31 C32 H32 119.7
C27 C32 H32 119.7
C30 C33 C34 111.0(2)
C30 C33 C35 111.9(2)
C34 C33 C35 108.0(3)
C30 C33 C36 108.0(2)
C34 C33 C36 109.0(3)
C35 C33 C36 108.8(3)
C33 C34 H34A 109.5
C33 C34 H34B 109.5
H34A C34 H34B 109.5
C33 C34 H34C 109.5
H34A C34 H34C 109.5
H34B C34 H34C 109.5
C33 C35 H35A 109.5
C33 C35 H35B 109.5
H35A C35 H35B 109.5
C33 C35 H35C 109.5
H35A C35 H35C 109.5
H35B C35 H35C 109.5
C33 C36 H36A 109.5
C33 C36 H36B 109.5
H36A C36 H36B 109.5
C33 C36 H36C 109.5
H36A C36 H36C 109.5
H36B C36 H36C 109.5
C38 C37 C42 117.3(3)
C38 C37 C14 120.9(2)
C42 C37 C14 121.7(3)
C39 C38 C37 121.2(3)
C39 C38 H38 119.4
C37 C38 H38 119.4
C38 C39 C40 121.9(3)
C38 C39 H39 119.1
C40 C39 H39 119.1
C39 C40 C41 116.7(3)
C39 C40 C43 122.9(3)
C41 C40 C43 120.4(3)
C42 C41 C40 122.2(3)
C42 C41 H41 118.9
C40 C41 H41 118.9
C41 C42 C37 120.7(3)
C41 C42 H42 119.6
C37 C42 H42 119.6
C44 C43 C45 109.3(3)
C44 C43 C40 112.0(3)
C45 C43 C40 108.5(3)
C44 C43 C46 108.0(3)
C45 C43 C46 109.2(3)
C40 C43 C46 109.8(3)
C43 C44 H44A 109.5
C43 C44 H44B 109.5
H44A C44 H44B 109.5
C43 C44 H44C 109.5
H44A C44 H44C 109.5
H44B C44 H44C 109.5
C43 C45 H45A 109.5
C43 C45 H45B 109.5
H45A C45 H45B 109.5
C43 C45 H45C 109.5
H45A C45 H45C 109.5
H45B C45 H45C 109.5
C43 C46 H46A 109.5
C43 C46 H46B 109.5
H46A C46 H46B 109.5
C43 C46 H46C 109.5
H46A C46 H46C 109.5
H46B C46 H46C 109.5
C48 C47 C52 118.6(10)
C48 C47 C15 123.8(8)
C52 C47 C15 117.1(8)
C49 C48 C47 119.7(13)
C49 C48 H48 120.2
C47 C48 H48 120.2
C48 C49 C50 121.7(12)
C48 C49 H49 119.1
C50 C49 H49 119.1
C51 C50 C49 117.7(11)
C51 C50 C53 122.7(11)
C49 C50 C53 119.3(11)
C50 C51 C52 121.3(13)
C50 C51 H51 119.3
C52 C51 H51 119.3
C51 C52 C47 120.2(13)
C51 C52 H52 119.9
C47 C52 H52 119.9
C55 C53 C56 102.7(12)
C55 C53 C50 109.3(12)
C56 C53 C50 112.7(10)
C55 C53 C54 115.9(13)
C56 C53 C54 106.5(10)
C50 C53 C54 109.7(11)
C53 C54 H54A 109.5
C53 C54 H54B 109.5
H54A C54 H54B 109.5
C53 C54 H54C 109.5
H54A C54 H54C 109.5
H54B C54 H54C 109.5
C53 C55 H55A 109.5
C53 C55 H55B 109.5
H55A C55 H55B 109.5
C53 C55 H55C 109.5
H55A C55 H55C 109.5
H55B C55 H55C 109.5
C53 C56 H56A 109.5
C53 C56 H56B 109.5
H56A C56 H56B 109.5
C53 C56 H56C 109.5
H56A C56 H56C 109.5
H56B C56 H56C 109.5
C49' C48' H48' 119.1
C48' C49' C50' 121.4(11)
C48' C49' H49' 119.3
C50' C49' H49' 119.3
C51' C50' C49' 116.1(9)
C51' C50' C53' 123.0(9)
C49' C50' C53' 120.7(9)
C50' C51' C52' 123.4(10)
C50' C51' H51' 118.3
C52' C51' H51' 118.3
C51' C52' H52' 119.9
C56' C53' C55' 112.9(11)
C56' C53' C50' 112.0(9)
C55' C53' C50' 109.2(10)
C56' C53' C54' 108.7(9)
C55' C53' C54' 101.9(10)
C50' C53' C54' 111.8(9)
C53' C54' H54D 109.5
C53' C54' H54E 109.5
H54D C54' H54E 109.5
C53' C54' H54F 109.5
H54D C54' H54F 109.5
H54E C54' H54F 109.5
C53' C55' H55D 109.5
C53' C55' H55E 109.5
H55D C55' H55E 109.5
C53' C55' H55F 109.5
H55D C55' H55F 109.5
H55E C55' H55F 109.5
C53' C56' H56D 109.5
C53' C56' H56E 109.5
H56D C56' H56E 109.5
C53' C56' H56F 109.5
H56D C56' H56F 109.5
H56E C56' H56F 109.5
C58 C57 C62 116.9(3)
C58 C57 C2 121.1(3)
C62 C57 C2 121.7(3)
C59 C58 C57 121.6(3)
C59 C58 H58 119.2
C57 C58 H58 119.2
C58 C59 C60 122.0(3)
C58 C59 H59 119.0
C60 C59 H59 119.0
C59 C60 C61 116.6(3)
C59 C60 C63 123.1(3)
C61 C60 C63 120.3(3)
C62 C61 C60 121.8(3)
C62 C61 H61 119.1
C60 C61 H61 119.1
C61 C62 C57 120.9(3)
C61 C62 H62 119.5
C57 C62 H62 119.5
C66 C63 C64 110.2(4)
C66 C63 C60 109.6(4)
C64 C63 C60 112.7(3)
C66 C63 C65 108.7(4)
C64 C63 C65 106.8(4)
C60 C63 C65 108.8(4)
C63 C64 H64A 109.5
C63 C64 H64B 109.5
H64A C64 H64B 109.5
C63 C64 H64C 109.5
H64A C64 H64C 109.5
H64B C64 H64C 109.5
C63 C65 H65A 109.5
C63 C65 H65B 109.5
H65A C65 H65B 109.5
C63 C65 H65C 109.5
H65A C65 H65C 109.5
H65B C65 H65C 109.5
C63 C66 H66A 109.5
C63 C66 H66B 109.5
H66A C66 H66B 109.5
C63 C66 H66C 109.5
H66A C66 H66C 109.5
H66B C66 H66C 109.5
C72 C67 C68 117.8(3)
C72 C67 C3 119.5(3)
C68 C67 C3 122.3(3)
C69 C68 C67 120.8(3)
C69 C68 H68 119.6
C67 C68 H68 119.6
C68 C69 C70 121.7(3)
C68 C69 H69 119.1
C70 C69 H69 119.1
C69 C70 C71 116.6(3)
C69 C70 C73 123.5(3)
C71 C70 C73 119.9(3)
C72 C71 C70 121.8(3)
C72 C71 H71 119.1
C70 C71 H71 119.1
C71 C72 C67 121.0(3)
C71 C72 H72 119.5
C67 C72 H72 119.5
C75 C73 C74 109.3(3)
C75 C73 C70 110.5(3)
C74 C73 C70 112.3(3)
C75 C73 C76 108.8(3)
C74 C73 C76 107.7(3)
C70 C73 C76 108.1(3)
C73 C74 H74A 109.5
C73 C74 H74B 109.5
H74A C74 H74B 109.5
C73 C74 H74C 109.5
H74A C74 H74C 109.5
H74B C74 H74C 109.5
C73 C75 H75A 109.5
C73 C75 H75B 109.5
H75A C75 H75B 109.5
C73 C75 H75C 109.5
H75A C75 H75C 109.5
H75B C75 H75C 109.5
C73 C76 H76A 109.5
C73 C76 H76B 109.5
H76A C76 H76B 109.5
C73 C76 H76C 109.5
H76A C76 H76C 109.5
H76B C76 H76C 109.5
C82 C77 C78 118.0(3)
C82 C77 C6 124.3(3)
C78 C77 C6 117.6(3)
C79 C78 C77 120.6(3)
C79 C78 H78 119.7
C77 C78 H78 119.7
C80 C79 C78 122.0(3)
C80 C79 H79 119.0
C78 C79 H79 119.0
C79 C80 C81 116.9(3)
C79 C80 C83 119.2(3)
C81 C80 C83 123.9(3)
C82 C81 C80 122.1(3)
C82 C81 H81 119.0
C80 C81 H81 119.0
C77 C82 C81 120.4(3)
C77 C82 H82 119.8
C81 C82 H82 119.8
C85 C83 C80 112.3(3)
C85 C83 C84 108.8(3)
C80 C83 C84 110.1(3)
C85 C83 C86 109.1(3)
C80 C83 C86 107.9(3)
C84 C83 C86 108.5(3)
C83 C84 H84A 109.5
C83 C84 H84B 109.5
H84A C84 H84B 109.5
C83 C84 H84C 109.5
H84A C84 H84C 109.5
H84B C84 H84C 109.5
C83 C85 H85A 109.5
C83 C85 H85B 109.5
H85A C85 H85B 109.5
C83 C85 H85C 109.5
H85A C85 H85C 109.5
H85B C85 H85C 109.5
C83 C86 H86A 109.5
C83 C86 H86B 109.5
H86A C86 H86B 109.5
C83 C86 H86C 109.5
H86A C86 H86C 109.5
H86B C86 H86C 109.5
C88 C87 C92 120.0(5)
C88 C87 C7 120.8(4)
C92 C87 C7 119.2(4)
C87 C88 C89 119.5(6)
C87 C88 H88 120.3
C89 C88 H88 120.3
C90 C89 C88 122.3(6)
C90 C89 H89 118.8
C88 C89 H89 118.8
C89 C90 C91 117.9(4)
C89 C90 C93 119.3(5)
C91 C90 C93 122.7(5)
C92 C91 C90 120.8(5)
C92 C91 H91 119.6
C90 C91 H91 119.6
C87 C92 C91 119.5(5)
C87 C92 H92 120.2
C91 C92 H92 120.2
C95 C93 C94 110.4(5)
C95 C93 C90 111.9(5)
C94 C93 C90 109.0(4)
C95 C93 C96 108.9(5)
C94 C93 C96 108.0(5)
C90 C93 C96 108.6(4)
C93 C94 H94A 109.5
C93 C94 H94B 109.5
H94A C94 H94B 109.5
C93 C94 H94C 109.5
H94A C94 H94C 109.5
H94B C94 H94C 109.5
C93 C95 H95A 109.5
C93 C95 H95B 109.5
H95A C95 H95B 109.5
C93 C95 H95C 109.5
H95A C95 H95C 109.5
H95B C95 H95C 109.5
C93 C96 H96A 109.5
C93 C96 H96B 109.5
H96A C96 H96B 109.5
C93 C96 H96C 109.5
H96A C96 H96C 109.5
H96B C96 H96C 109.5
C89' C88' H88' 114.5
C90' C89' C88' 117.4(18)
C90' C89' H89' 121.3
C88' C89' H89' 121.3
C89' C90' C91' 115.5(13)
C89' C90' C93' 124.6(15)
C91' C90' C93' 119.9(14)
C92' C91' C90' 124.3(15)
C92' C91' H91' 117.9
C90' C91' H91' 117.9
C91' C92' H92' 117.5
C96' C93' C94' 107.7(14)
C96' C93' C95' 106.3(14)
C94' C93' C95' 112.0(16)
C96' C93' C90' 111.9(14)
C94' C93' C90' 107.6(13)
C95' C93' C90' 111.3(13)
C93' C94' H94D 109.5
C93' C94' H94E 109.5
H94D C94' H94E 109.5
C93' C94' H94F 109.5
H94D C94' H94F 109.5
H94E C94' H94F 109.5
C93' C95' H95D 109.5
C93' C95' H95E 109.5
H95D C95' H95E 109.5
C93' C95' H95F 109.5
H95D C95' H95F 109.5
H95E C95' H95F 109.5
C93' C96' H96D 109.5
C93' C96' H96E 109.5
H96D C96' H96E 109.5
C93' C96' H96F 109.5
H96D C96' H96F 109.5
H96E C96' H96F 109.5
C2S C1S H1S1 109.5
C2S C1S H1S2 109.5
H1S1 C1S H1S2 109.5
C2S C1S H1S3 109.5
H1S1 C1S H1S3 109.5
H1S2 C1S H1S3 109.5
N1S C2S C1S 179.6(7)
C4S C3S H3S1 109.5
C4S C3S H3S2 109.5
H3S1 C3S H3S2 109.5
C4S C3S H3S3 109.5
H3S1 C3S H3S3 109.5
H3S2 C3S H3S3 109.5
N2S C4S C3S 179.0(7)

loop_
_geom_bond_atom_site_label_1
_geom_bond_atom_site_label_2
_geom_bond_distance
Cr1 O1 1.553(2)
Cr1 N4 1.900(2)
Cr1 N2 1.901(2)
Cr1 N1 1.913(2)
Cr1 N6 1.916(2)
N1 C1 1.356(3)
N1 C4 1.381(3)
N2 C8 1.357(4)
N2 C5 1.393(3)
N4 C9 1.383(3)
N4 C12 1.394(3)
N6 C13 1.383(3)
N6 C16 1.387(3)
Cr1' O1' 1.521(15)
C1 N7 1.330(4)
C1 C2 1.451(4)
C2 C3 1.403(4)
C2 C57 1.465(4)
C3 C4 1.438(4)
C3 C67 1.478(4)
C4 C5 1.445(4)
C5 C6 1.427(4)
C6 C7 1.387(4)
C6 C77 1.488(4)
C7 C8 1.440(4)
C7 C87 1.470(4)
C8 N3 1.327(4)
C9 N3 1.326(3)
C9 C10 1.446(4)
C10 C11 1.382(4)
C10 C17 1.460(4)
C11 C12 1.446(4)
C11 C27 1.472(4)
C12 N5 1.325(3)
C13 N5 1.323(3)
C13 C14 1.446(4)
C14 C15 1.380(4)
C14 C37 1.473(4)
C15 C16 1.449(4)
C15 C47 1.476(4)
C16 N7 1.330(3)
C17 C22 1.392(4)
C17 C18 1.399(4)
C18 C19 1.372(4)
C18 H18 0.9500
C19 C20 1.400(4)
C19 H19 0.9500
C20 C21 1.394(4)
C20 C23 1.527(4)
C21 C22 1.369(4)
C21 H21 0.9500
C22 H22 0.9500
C23 C26 1.525(5)
C23 C25 1.527(5)
C23 C24 1.532(5)
C24 H24A 0.9800
C24 H24B 0.9800
C24 H24C 0.9800
C25 H25A 0.9800
C25 H25B 0.9800
C25 H25C 0.9800
C26 H26A 0.9800
C26 H26B 0.9800
C26 H26C 0.9800
C27 C28 1.398(4)
C27 C32 1.404(4)
C28 C29 1.372(4)
C28 H28 0.9500
C29 C30 1.406(4)
C29 H29 0.9500
C30 C31 1.397(4)
C30 C33 1.524(4)
C31 C32 1.376(4)
C31 H31 0.9500
C32 H32 0.9500
C33 C34 1.527(4)
C33 C35 1.531(4)
C33 C36 1.533(4)
C34 H34A 0.9800
C34 H34B 0.9800
C34 H34C 0.9800
C35 H35A 0.9800
C35 H35B 0.9800
C35 H35C 0.9800
C36 H36A 0.9800
C36 H36B 0.9800
C36 H36C 0.9800
C37 C38 1.391(4)
C37 C42 1.403(4)
C38 C39 1.385(4)
C38 H38 0.9500
C39 C40 1.386(4)
C39 H39 0.9500
C40 C41 1.397(4)
C40 C43 1.538(4)
C41 C42 1.377(4)
C41 H41 0.9500
C42 H42 0.9500
C43 C44 1.523(4)
C43 C45 1.528(4)
C43 C46 1.546(5)
C44 H44A 0.9800
C44 H44B 0.9800
C44 H44C 0.9800
C45 H45A 0.9800
C45 H45B 0.9800
C45 H45C 0.9800
C46 H46A 0.9800
C46 H46B 0.9800
C46 H46C 0.9800
C47 C48 1.395(11)
C47 C52 1.405(12)
C48 C49 1.393(12)
C48 H48 0.9500
C49 C50 1.398(12)
C49 H49 0.9500
C50 C51 1.385(11)
C50 C53 1.534(11)
C51 C52 1.394(12)
C51 H51 0.9500
C52 H52 0.9500
C53 C55 1.471(13)
C53 C56 1.519(13)
C53 C54 1.545(13)
C54 H54A 0.9800
C54 H54B 0.9800
C54 H54C 0.9800
C55 H55A 0.9800
C55 H55B 0.9800
C55 H55C 0.9800
C56 H56A 0.9800
C56 H56B 0.9800
C56 H56C 0.9800
C48' C49' 1.392(11)
C48' H48' 0.9500
C49' C50' 1.402(10)
C49' H49' 0.9500
C50' C51' 1.377(10)
C50' C53' 1.533(10)
C51' C52' 1.396(10)
C51' H51' 0.9500
C52' H52' 0.9500
C53' C56' 1.493(11)
C53' C55' 1.499(11)
C53' C54' 1.541(11)
C54' H54D 0.9800
C54' H54E 0.9800
C54' H54F 0.9800
C55' H55D 0.9800
C55' H55E 0.9800
C55' H55F 0.9800
C56' H56D 0.9800
C56' H56E 0.9800
C56' H56F 0.9800
C57 C58 1.394(4)
C57 C62 1.394(4)
C58 C59 1.380(4)
C58 H58 0.9500
C59 C60 1.382(4)
C59 H59 0.9500
C60 C61 1.399(4)
C60 C63 1.530(5)
C61 C62 1.391(4)
C61 H61 0.9500
C62 H62 0.9500
C63 C66 1.493(6)
C63 C64 1.515(5)
C63 C65 1.547(6)
C64 H64A 0.9800
C64 H64B 0.9800
C64 H64C 0.9800
C65 H65A 0.9800
C65 H65B 0.9800
C65 H65C 0.9800
C66 H66A 0.9800
C66 H66B 0.9800
C66 H66C 0.9800
C67 C72 1.384(4)
C67 C68 1.387(4)
C68 C69 1.384(4)
C68 H68 0.9500
C69 C70 1.387(4)
C69 H69 0.9500
C70 C71 1.391(4)
C70 C73 1.531(4)
C71 C72 1.376(4)
C71 H71 0.9500
C72 H72 0.9500
C73 C75 1.511(4)
C73 C74 1.529(4)
C73 C76 1.543(5)
C74 H74A 0.9800
C74 H74B 0.9800
C74 H74C 0.9800
C75 H75A 0.9800
C75 H75B 0.9800
C75 H75C 0.9800
C76 H76A 0.9800
C76 H76B 0.9800
C76 H76C 0.9800
C77 C82 1.377(4)
C77 C78 1.398(4)
C78 C79 1.380(4)
C78 H78 0.9500
C79 C80 1.375(4)
C79 H79 0.9500
C80 C81 1.388(4)
C80 C83 1.528(4)
C81 C82 1.387(4)
C81 H81 0.9500
C82 H82 0.9500
C83 C85 1.522(4)
C83 C84 1.534(5)
C83 C86 1.547(4)
C84 H84A 0.9800
C84 H84B 0.9800
C84 H84C 0.9800
C85 H85A 0.9800
C85 H85B 0.9800
C85 H85C 0.9800
C86 H86A 0.9800
C86 H86B 0.9800
C86 H86C 0.9800
C87 C88 1.393(7)
C87 C92 1.402(6)
C88 C89 1.397(7)
C88 H88 0.9500
C89 C90 1.383(6)
C89 H89 0.9500
C90 C91 1.411(7)
C90 C93 1.540(6)
C91 C92 1.408(6)
C91 H91 0.9500
C92 H92 0.9500
C93 C95 1.528(8)
C93 C94 1.537(7)
C93 C96 1.549(7)
C94 H94A 0.9800
C94 H94B 0.9800
C94 H94C 0.9800
C95 H95A 0.9800
C95 H95B 0.9800
C95 H95C 0.9800
C96 H96A 0.9800
C96 H96B 0.9800
C96 H96C 0.9800
C88' C89' 1.423(17)
C88' H88' 0.9500
C89' C90' 1.387(16)
C89' H89' 0.9500
C90' C91' 1.411(16)
C90' C93' 1.561(16)
C91' C92' 1.397(16)
C91' H91' 0.9500
C92' H92' 0.9500
C93' C96' 1.556(17)
C93' C94' 1.559(17)
C93' C95' 1.559(18)
C94' H94D 0.9800
C94' H94E 0.9800
C94' H94F 0.9800
C95' H95D 0.9800
C95' H95E 0.9800
C95' H95F 0.9800
C96' H96D 0.9800
C96' H96E 0.9800
C96' H96F 0.9800
C1S C2S 1.436(7)
C1S H1S1 0.9800
C1S H1S2 0.9800
C1S H1S3 0.9800
C2S N1S 1.150(7)
C3S C4S 1.404(7)
C3S H3S1 0.9800
C3S H3S2 0.9800
C3S H3S3 0.9800
C4S N2S 1.156(6)

loop_
_geom_torsion_atom_site_label_1
_geom_torsion_atom_site_label_2
_geom_torsion_atom_site_label_3
_geom_torsion_atom_site_label_4
_geom_torsion
C4 N1 C1 N7 178.5(3)
Cr1 N1 C1 N7 -24.5(4)
C4 N1 C1 C2 -1.5(3)
Cr1 N1 C1 C2 155.49(19)
N7 C1 C2 C3 -178.2(3)
N1 C1 C2 C3 1.8(3)
N7 C1 C2 C57 10.7(5)
N1 C1 C2 C57 -169.3(3)
C1 C2 C3 C4 -1.4(3)
C57 C2 C3 C4 169.0(3)
C1 C2 C3 C67 179.6(3)
C57 C2 C3 C67 -9.9(5)
C1 N1 C4 C3 0.6(3)
Cr1 N1 C4 C3 -158.89(18)
C1 N1 C4 C5 -179.9(2)
Cr1 N1 C4 C5 20.6(3)
C2 C3 C4 N1 0.6(3)
C67 C3 C4 N1 179.4(3)
C2 C3 C4 C5 -178.6(4)
C67 C3 C4 C5 0.3(6)
C8 N2 C5 C6 -1.3(3)
Cr1 N2 C5 C6 157.93(18)
C8 N2 C5 C4 -179.7(2)
Cr1 N2 C5 C4 -20.5(3)
N1 C4 C5 N2 -0.1(3)
C3 C4 C5 N2 179.1(4)
N1 C4 C5 C6 -177.6(4)
C3 C4 C5 C6 1.6(7)
N2 C5 C6 C7 0.9(3)
C4 C5 C6 C7 178.4(4)
N2 C5 C6 C77 -175.0(3)
C4 C5 C6 C77 2.6(6)
C5 C6 C7 C8 -0.1(3)
C77 C6 C7 C8 175.9(3)
C5 C6 C7 C87 -179.7(3)
C77 C6 C7 C87 -3.6(5)
C5 N2 C8 N3 -175.7(3)
Cr1 N2 C8 N3 28.2(4)
C5 N2 C8 C7 1.2(3)
Cr1 N2 C8 C7 -155.0(2)
C6 C7 C8 N3 176.0(3)
C87 C7 C8 N3 -4.4(5)
C6 C7 C8 N2 -0.6(3)
C87 C7 C8 N2 178.9(3)
C12 N4 C9 N3 176.3(3)
Cr1 N4 C9 N3 -18.0(4)
C12 N4 C9 C10 0.0(3)
Cr1 N4 C9 C10 165.68(18)
N3 C9 C10 C11 -176.4(3)
N4 C9 C10 C11 0.0(3)
N3 C9 C10 C17 -4.3(4)
N4 C9 C10 C17 172.2(2)
C9 C10 C11 C12 0.0(3)
C17 C10 C11 C12 -171.6(3)
C9 C10 C11 C27 179.0(3)
C17 C10 C11 C27 7.5(5)
C9 N4 C12 N5 -177.6(3)
Cr1 N4 C12 N5 16.4(4)
C9 N4 C12 C11 0.0(3)
Cr1 N4 C12 C11 -166.01(17)
C10 C11 C12 N5 177.6(3)
C27 C11 C12 N5 -1.5(4)
C10 C11 C12 N4 0.0(3)
C27 C11 C12 N4 -179.1(2)
C16 N6 C13 N5 176.3(3)
Cr1 N6 C13 N5 -20.4(4)
C16 N6 C13 C14 0.5(3)
Cr1 N6 C13 C14 163.82(18)
N5 C13 C14 C15 -176.5(3)
N6 C13 C14 C15 -0.6(3)
N5 C13 C14 C37 -2.0(4)
N6 C13 C14 C37 173.9(3)
C13 C14 C15 C16 0.4(3)
C37 C14 C15 C16 -173.5(3)
C13 C14 C15 C47 178.6(3)
C37 C14 C15 C47 4.6(5)
C13 N6 C16 N7 179.4(3)
Cr1 N6 C16 N7 16.5(4)
C13 N6 C16 C15 -0.2(3)
Cr1 N6 C16 C15 -163.16(18)
C14 C15 C16 N7 -179.8(3)
C47 C15 C16 N7 1.9(5)
C14 C15 C16 N6 -0.1(3)
C47 C15 C16 N6 -178.5(3)
N4 C9 N3 C8 -0.9(4)
C10 C9 N3 C8 174.9(3)
N2 C8 N3 C9 -3.6(4)
C7 C8 N3 C9 -179.8(3)
N6 C13 N5 C12 -0.6(4)
C14 C13 N5 C12 174.6(3)
N4 C12 N5 C13 2.8(4)
C11 C12 N5 C13 -174.4(3)
N6 C16 N7 C1 5.8(5)
C15 C16 N7 C1 -174.6(3)
N1 C1 N7 C16 -2.1(4)
C2 C1 N7 C16 177.9(3)
C11 C10 C17 C22 40.7(5)
C9 C10 C17 C22 -129.7(3)
C11 C10 C17 C18 -142.7(3)
C9 C10 C17 C18 47.0(4)
C22 C17 C18 C19 0.9(5)
C10 C17 C18 C19 -175.9(3)
C17 C18 C19 C20 0.4(5)
C18 C19 C20 C21 -1.1(5)
C18 C19 C20 C23 178.0(3)
C19 C20 C21 C22 0.6(5)
C23 C20 C21 C22 -178.5(3)
C20 C21 C22 C17 0.6(5)
C18 C17 C22 C21 -1.4(5)
C10 C17 C22 C21 175.5(3)
C21 C20 C23 C26 0.5(5)
C19 C20 C23 C26 -178.6(4)
C21 C20 C23 C25 -120.4(4)
C19 C20 C23 C25 60.5(5)
C21 C20 C23 C24 120.1(4)
C19 C20 C23 C24 -58.9(5)
C10 C11 C27 C28 42.0(4)
C12 C11 C27 C28 -139.1(3)
C10 C11 C27 C32 -135.1(3)
C12 C11 C27 C32 43.8(4)
C32 C27 C28 C29 0.7(4)
C11 C27 C28 C29 -176.5(3)
C27 C28 C29 C30 1.9(5)
C28 C29 C30 C31 -3.2(4)
C28 C29 C30 C33 180.0(3)
C29 C30 C31 C32 2.2(4)
C33 C30 C31 C32 178.8(3)
C30 C31 C32 C27 0.3(4)
C28 C27 C32 C31 -1.8(4)
C11 C27 C32 C31 175.4(3)
C31 C30 C33 C34 146.2(3)
C29 C30 C33 C34 -37.3(4)
C31 C30 C33 C35 25.5(4)
C29 C30 C33 C35 -158.0(3)
C31 C30 C33 C36 -94.3(3)
C29 C30 C33 C36 82.2(3)
C15 C14 C37 C38 -144.9(3)
C13 C14 C37 C38 42.0(4)
C15 C14 C37 C42 38.3(5)
C13 C14 C37 C42 -134.9(3)
C42 C37 C38 C39 0.1(4)
C14 C37 C38 C39 -177.0(3)
C37 C38 C39 C40 0.6(5)
C38 C39 C40 C41 -0.5(4)
C38 C39 C40 C43 177.0(3)
C39 C40 C41 C42 -0.2(5)
C43 C40 C41 C42 -177.7(3)
C40 C41 C42 C37 0.8(5)
C38 C37 C42 C41 -0.7(4)
C14 C37 C42 C41 176.3(3)
C39 C40 C43 C44 9.5(4)
C41 C40 C43 C44 -173.1(3)
C39 C40 C43 C45 -111.2(4)
C41 C40 C43 C45 66.2(4)
C39 C40 C43 C46 129.6(3)
C41 C40 C43 C46 -53.1(4)
C14 C15 C47 C48 39.9(12)
C16 C15 C47 C48 -142.2(12)
C14 C15 C47 C52 -131.6(16)
C16 C15 C47 C52 46.4(16)
C52 C47 C48 C49 -9(3)
C15 C47 C48 C49 180.0(12)
C47 C48 C49 C50 3(3)
C48 C49 C50 C51 5(3)
C48 C49 C50 C53 179.8(17)
C49 C50 C51 C52 -7(3)
C53 C50 C51 C52 179(2)
C50 C51 C52 C47 0(3)
C48 C47 C52 C51 7(3)
C15 C47 C52 C51 179.3(16)
C51 C50 C53 C55 -111(2)
C49 C50 C53 C55 74(2)
C51 C50 C53 C56 2(2)
C49 C50 C53 C56 -172.0(18)
C51 C50 C53 C54 121(2)
C49 C50 C53 C54 -53.6(19)
C48' C49' C50' C51' -3(2)
C48' C49' C50' C53' -178.0(14)
C49' C50' C51' C52' 4(2)
C53' C50' C51' C52' 178.8(16)
C51' C50' C53' C56' 18.3(19)
C49' C50' C53' C56' -167.0(15)
C51' C50' C53' C55' -107.4(16)
C49' C50' C53' C55' 67.2(17)
C51' C50' C53' C54' 140.6(15)
C49' C50' C53' C54' -44.8(17)
C3 C2 C57 C58 -35.0(5)
C1 C2 C57 C58 134.1(3)
C3 C2 C57 C62 151.0(3)
C1 C2 C57 C62 -39.9(4)
C62 C57 C58 C59 2.8(5)
C2 C57 C58 C59 -171.5(3)
C57 C58 C59 C60 -0.4(6)
C58 C59 C60 C61 -2.2(6)
C58 C59 C60 C63 176.1(4)
C59 C60 C61 C62 2.3(6)
C63 C60 C61 C62 -176.1(4)
C60 C61 C62 C57 0.1(6)
C58 C57 C62 C61 -2.6(5)
C2 C57 C62 C61 171.6(3)
C59 C60 C63 C66 -120.3(4)
C61 C60 C63 C66 58.0(5)
C59 C60 C63 C64 2.9(6)
C61 C60 C63 C64 -178.9(4)
C59 C60 C63 C65 121.1(4)
C61 C60 C63 C65 -60.7(5)
C2 C3 C67 C72 -53.9(4)
C4 C3 C67 C72 127.4(3)
C2 C3 C67 C68 118.6(3)
C4 C3 C67 C68 -60.1(5)
C72 C67 C68 C69 4.0(5)
C3 C67 C68 C69 -168.6(3)
C67 C68 C69 C70 -0.4(5)
C68 C69 C70 C71 -4.0(5)
C68 C69 C70 C73 175.0(3)
C69 C70 C71 C72 5.0(5)
C73 C70 C71 C72 -174.1(3)
C70 C71 C72 C67 -1.5(5)
C68 C67 C72 C71 -3.1(5)
C3 C67 C72 C71 169.8(3)
C69 C70 C73 C75 115.8(4)
C71 C70 C73 C75 -65.3(4)
C69 C70 C73 C74 -6.5(5)
C71 C70 C73 C74 172.5(3)
C69 C70 C73 C76 -125.2(3)
C71 C70 C73 C76 53.7(4)
C7 C6 C77 C82 118.6(4)
C5 C6 C77 C82 -66.2(5)
C7 C6 C77 C78 -57.0(4)
C5 C6 C77 C78 118.3(4)
C82 C77 C78 C79 -1.4(5)
C6 C77 C78 C79 174.4(3)
C77 C78 C79 C80 -0.2(6)
C78 C79 C80 C81 1.5(6)
C78 C79 C80 C83 -179.6(3)
C79 C80 C81 C82 -1.3(5)
C83 C80 C81 C82 180.0(3)
C78 C77 C82 C81 1.7(5)
C6 C77 C82 C81 -173.9(3)
C80 C81 C82 C77 -0.4(5)
C79 C80 C83 C85 179.7(3)
C81 C80 C83 C85 -1.6(5)
C79 C80 C83 C84 58.2(4)
C81 C80 C83 C84 -123.0(4)
C79 C80 C83 C86 -60.0(4)
C81 C80 C83 C86 118.7(4)
C6 C7 C87 C88 144.6(3)
C8 C7 C87 C88 -34.8(4)
C6 C7 C87 C92 -35.3(5)
C8 C7 C87 C92 145.2(3)
C92 C87 C88 C89 0.03(15)
C7 C87 C88 C89 -179.9(2)
C87 C88 C89 C90 -0.02(15)
C88 C89 C90 C91 0.0(3)
C88 C89 C90 C93 -178.1(4)
C89 C90 C91 C92 -0.1(4)
C93 C90 C91 C92 178.0(4)
C88 C87 C92 C91 0.0(3)
C7 C87 C92 C91 179.9(3)
C90 C91 C92 C87 0.1(4)
C89 C90 C93 C95 -178.0(4)
C91 C90 C93 C95 4.0(7)
C89 C90 C93 C94 59.6(6)
C91 C90 C93 C94 -118.4(5)
C89 C90 C93 C96 -57.8(5)
C91 C90 C93 C96 124.2(5)
C88' C89' C90' C91' 0.0(4)
C88' C89' C90' C93' -177.8(12)
C89' C90' C91' C92' -0.1(5)
C93' C90' C91' C92' 177.8(12)
C89' C90' C93' C96' -130.6(14)
C91' C90' C93' C96' 51.7(18)
C89' C90' C93' C94' 111.2(15)
C91' C90' C93' C94' -66.5(17)
C89' C90' C93' C95' -11.9(19)
C91' C90' C93' C95' 170.4(12)
